data_7125651
loop_
_publ_author_name
'Zhang, Xiao-Han'
'Yang, Bing-Ping'
'Chen, Jin'
'Hu, Chun-Li'
'Fang, Zhi'
'Wang, Zujian'
'Mao, Jiang-Gao'

_publ_section_title
;
 A new iodate-phosphate Pb<sub>2</sub>(IO<sub>3</sub>)(PO<sub>4</sub>)
 achieving great improvement in birefringence activated by
 (IO<sub>3</sub>)<sup>-</sup> groups.
;
_journal_issue 4
_journal_name_full 'Chemical communications (Cambridge, England)'
_journal_page_first 635
_journal_page_last 638
_journal_paper_doi 10.1039/c9cc08739g
_journal_volume 56
_journal_year 2020
_chemical_formula_sum 'I O7 P Pb2'
_chemical_formula_weight 684.25
_space_group_IT_number 14
_space_group_name_Hall '-P 2yn'
_space_group_name_H-M_alt 'P 1 21/n 1'
_symmetry_cell_setting monoclinic
_symmetry_space_group_name_H-M 'P 1 21/n 1'
_atom_sites_solution_primary direct
_atom_sites_solution_secondary difmap
_audit_creation_method SHELXL-97
_audit_update_record
;
2019-10-28 deposited with the CCDC.	2019-12-04 downloaded from the CCDC.
;
_cell_angle_alpha 90.00
_cell_angle_beta 104.973(4)
_cell_angle_gamma 90.00
_cell_formula_units_Z 4
_cell_length_a 7.3740(3)
_cell_length_b 6.8144(3)
_cell_length_c 13.6077(5)
_cell_measurement_reflns_used 3169
_cell_measurement_temperature 293(2)
_cell_measurement_theta_max 29.0190
_cell_measurement_theta_min 3.5730
_cell_volume 660.56(5)
_computing_structure_refinement 'SHELXL-97 (Sheldrick, 2008)'
_computing_structure_solution 'SHELXS-97 (Sheldrick, 2008)'
_diffrn_ambient_temperature 293(2)
_diffrn_measured_fraction_theta_full 0.986
_diffrn_measured_fraction_theta_max 0.986
_diffrn_measurement_device_type ccd
_diffrn_measurement_method ccd
_diffrn_radiation_monochromator graphite
_diffrn_radiation_source 'fine-focus sealed tube'
_diffrn_radiation_type MoK\a
_diffrn_radiation_wavelength 0.71073
_diffrn_reflns_av_R_equivalents 0.0990
_diffrn_reflns_av_sigmaI/netI 0.0678
_diffrn_reflns_limit_h_max 9
_diffrn_reflns_limit_h_min -9
_diffrn_reflns_limit_k_max 8
_diffrn_reflns_limit_k_min -8
_diffrn_reflns_limit_l_max 17
_diffrn_reflns_limit_l_min -17
_diffrn_reflns_number 6133
_diffrn_reflns_theta_full 27.10
_diffrn_reflns_theta_max 27.10
_diffrn_reflns_theta_min 3.59
_exptl_absorpt_coefficient_mu 55.812
_exptl_absorpt_correction_T_max 2.733
_exptl_absorpt_correction_T_min 0.245
_exptl_absorpt_correction_type gaussian
_exptl_crystal_colour colourless
_exptl_crystal_density_diffrn 6.880
_exptl_crystal_density_method 'not measured'
_exptl_crystal_description bulk
_exptl_crystal_F_000 1152
_exptl_crystal_size_max 0.05
_exptl_crystal_size_mid 0.03
_exptl_crystal_size_min 0.02
_refine_diff_density_max 3.789
_refine_diff_density_min -3.791
_refine_diff_density_rms 0.705
_refine_ls_extinction_method none
_refine_ls_goodness_of_fit_ref 1.027
_refine_ls_matrix_type full
_refine_ls_number_parameters 100
_refine_ls_number_reflns 1438
_refine_ls_number_restraints 0
_refine_ls_restrained_S_all 1.027
_refine_ls_R_factor_all 0.0557
_refine_ls_R_factor_gt 0.0491
_refine_ls_shift/su_max 0.000
_refine_ls_shift/su_mean 0.000
_refine_ls_structure_factor_coef Fsqd
_refine_ls_weighting_details 'calc w=1/[\s^2^(Fo^2^)+(0.0609P)^2^+0.0000P] where P=(Fo^2^+2Fc^2^)/3'
_refine_ls_weighting_scheme calc
_refine_ls_wR_factor_gt 0.1146
_refine_ls_wR_factor_ref 0.1213
_reflns_number_gt 1225
_reflns_number_total 1438
_reflns_threshold_expression >2sigma(I)
_cod_data_source_file c9cc08739g2.cif
_cod_data_source_block m2
_cod_depositor_comments 'Adding full bibliography for 7125651.cif.'
_cod_original_sg_symbol_H-M P21/n
_cod_database_code 7125651

loop_
_symmetry_equiv_pos_as_xyz
'x, y, z'
'-x+1/2, y+1/2, -z+1/2'
'-x, -y, -z'
'x-1/2, -y-1/2, z-1/2'

loop_
_atom_site_label
_atom_site_type_symbol
_atom_site_fract_x
_atom_site_fract_y
_atom_site_fract_z
_atom_site_U_iso_or_equiv
_atom_site_adp_type
_atom_site_occupancy
_atom_site_symmetry_multiplicity
_atom_site_calc_flag
Pb2 Pb 0.22333(8) 0.86727(9) 0.45667(4) 0.0159(2) Uani 1 1 d
Pb1 Pb -0.08776(8) 0.35171(9) 0.28846(5) 0.0193(2) Uani 1 1 d
I1 I 0.55533(13) 0.62870(13) 0.68531(7) 0.0127(3) Uani 1 1 d
P1 P 0.2196(5) 0.3466(6) 0.5036(3) 0.0127(8) Uani 1 1 d
O5 O 0.3919(18) 0.8395(16) 0.6600(9) 0.023(3) Uani 1 1 d
O4 O 0.3952(15) 0.2366(19) 0.4910(9) 0.026(3) Uani 1 1 d
O1 O 0.0540(14) 0.1954(16) 0.4793(8) 0.016(2) Uani 1 1 d
O6 O 0.7697(14) 0.7499(18) 0.7563(9) 0.022(2) Uani 1 1 d
O3 O 0.2530(16) 0.427(2) 0.6112(9) 0.028(3) Uani 1 1 d
O2 O 0.1640(15) 0.5076(17) 0.4221(8) 0.020(2) Uani 1 1 d
O7 O 0.4807(16) 0.5435(16) 0.7964(7) 0.019(2) Uani 1 1 d

loop_
_atom_site_aniso_label
_atom_site_aniso_U_11
_atom_site_aniso_U_22
_atom_site_aniso_U_33
_atom_site_aniso_U_23
_atom_site_aniso_U_13
_atom_site_aniso_U_12
Pb2 0.0163(3) 0.0149(4) 0.0159(4) 0.0004(2) 0.0029(2) 0.0001(2)
Pb1 0.0165(3) 0.0210(4) 0.0205(4) -0.0010(2) 0.0048(3) 0.0003(2)
I1 0.0113(4) 0.0143(6) 0.0127(5) -0.0010(3) 0.0032(4) -0.0006(3)
P1 0.0126(18) 0.013(2) 0.0129(19) -0.0013(13) 0.0033(15) -0.0009(13)
O5 0.032(7) 0.021(7) 0.016(6) 0.003(4) 0.006(5) 0.011(5)
O4 0.013(5) 0.026(7) 0.038(7) 0.000(5) 0.007(5) -0.005(5)
O1 0.011(5) 0.017(6) 0.019(6) -0.006(4) 0.004(4) -0.006(4)
O6 0.008(5) 0.031(7) 0.029(6) -0.011(5) 0.009(4) -0.006(5)
O3 0.021(6) 0.039(8) 0.026(6) -0.011(5) 0.012(5) -0.011(5)
O2 0.022(6) 0.017(6) 0.022(6) 0.000(5) 0.007(5) -0.009(5)
O7 0.030(6) 0.021(7) 0.010(5) -0.006(4) 0.011(5) -0.015(5)

loop_
_atom_type_symbol
_atom_type_description
_atom_type_scat_dispersion_real
_atom_type_scat_dispersion_imag
_atom_type_scat_source
I I -0.4742 1.8119 'International Tables Vol C Tables 4.2.6.8 and 6.1.1.4'
O O 0.0106 0.0060 'International Tables Vol C Tables 4.2.6.8 and 6.1.1.4'
P P 0.1023 0.0942 'International Tables Vol C Tables 4.2.6.8 and 6.1.1.4'
Pb Pb -3.3944 10.1111 'International Tables Vol C Tables 4.2.6.8 and 6.1.1.4'

loop_
_geom_angle_atom_site_label_1
_geom_angle_atom_site_label_2
_geom_angle_atom_site_label_3
_geom_angle
_geom_angle_site_symmetry_1
_geom_angle_site_symmetry_3
O1 Pb2 O7 83.0(3) 3_566 4_575
O1 Pb2 O2 77.1(4) 3_566 .
O7 Pb2 O2 91.3(4) 4_575 .
O1 Pb2 O1 68.9(4) 3_566 1_565
O7 Pb2 O1 69.0(3) 4_575 1_565
O2 Pb2 O1 142.2(3) . 1_565
O1 Pb2 O5 80.3(4) 3_566 .
O7 Pb2 O5 158.7(3) 4_575 .
O2 Pb2 O5 97.7(3) . .
O1 Pb2 O5 92.6(3) 1_565 .
O2 Pb1 O3 74.0(4) . 3_566
O2 Pb1 O6 75.1(4) . 3_666
O3 Pb1 O6 148.1(4) 3_566 3_666
O2 Pb1 O5 92.7(4) . 4_575
O3 Pb1 O5 86.1(4) 3_566 4_575
O6 Pb1 O5 87.7(4) 3_666 4_575
O2 Pb1 O7 107.3(4) . 4_565
O3 Pb1 O7 132.1(4) 3_566 4_565
O6 Pb1 O7 65.7(3) 3_666 4_565
O5 Pb1 O7 140.1(3) 4_575 4_565
O2 Pb1 O1 56.2(3) . .
O3 Pb1 O1 80.8(4) 3_566 .
O6 Pb1 O1 88.5(3) 3_666 .
O5 Pb1 O1 148.5(3) 4_575 .
O7 Pb1 O1 63.9(3) 4_565 .
O6 I1 O7 96.3(5) . .
O6 I1 O5 100.4(6) . .
O7 I1 O5 94.6(5) . .
O3 P1 O2 112.5(7) . .
O3 P1 O4 110.5(7) . .
O2 P1 O4 109.9(7) . .
O3 P1 O1 111.3(6) . .
O2 P1 O1 105.6(6) . .
O4 P1 O1 106.7(6) . .
I1 O5 Pb1 123.9(6) . 4_676
I1 O5 Pb2 110.3(5) . .
Pb1 O5 Pb2 122.2(4) 4_676 .
P1 O1 Pb2 135.6(6) . 3_566
P1 O1 Pb2 102.5(5) . 1_545
Pb2 O1 Pb2 111.1(4) 3_566 1_545
P1 O1 Pb1 91.7(5) . .
Pb2 O1 Pb1 104.7(4) 3_566 .
Pb2 O1 Pb1 107.2(3) 1_545 .
I1 O6 Pb1 117.1(5) . 3_666
P1 O3 Pb1 138.4(7) . 3_566
P1 O2 Pb1 103.5(5) . .
P1 O2 Pb2 124.0(6) . .
Pb1 O2 Pb2 128.1(5) . .
I1 O7 Pb2 110.0(5) . 4_676
I1 O7 Pb1 111.8(4) . 4_666
Pb2 O7 Pb1 110.8(4) 4_676 4_666

loop_
_geom_bond_atom_site_label_1
_geom_bond_atom_site_label_2
_geom_bond_distance
_geom_bond_site_symmetry_2
Pb2 O1 2.458(10) 3_566
Pb2 O7 2.512(10) 4_575
Pb2 O2 2.513(11) .
Pb2 O1 2.618(11) 1_565
Pb2 O5 2.731(12) .
Pb1 O2 2.477(11) .
Pb1 O3 2.545(12) 3_566
Pb1 O6 2.663(10) 3_666
Pb1 O5 2.715(11) 4_575
Pb1 O7 2.737(11) 4_565
Pb1 O1 2.752(11) .
I1 O6 1.823(11) .
I1 O7 1.831(10) .
I1 O5 1.849(11) .
P1 O3 1.523(12) .
P1 O2 1.538(12) .
P1 O4 1.544(12) .
P1 O1 1.567(11) .
O5 Pb1 2.715(11) 4_676
O1 Pb2 2.458(10) 3_566
O1 Pb2 2.618(11) 1_545
O6 Pb1 2.663(10) 3_666
O3 Pb1 2.545(12) 3_566
O7 Pb2 2.513(10) 4_676
O7 Pb1 2.737(11) 4_666
